data_1502814
loop_
_publ_author_name
'Tan, Shin-Jowl'
'Low, Yun-Yee'
'Choo, Yeun-Mun'
'Abdullah, Zanariah'
'Etoh, Tadahiro'
'Hayashi, Masahiko'
'Komiyama, Kanki'
'Kam, Toh-Seok'

_publ_section_title
;
 Strychnan and secoangustilobine A type alkaloids from Alstonia spatulata.
 Revision of the C-20 configuration of scholaricine.
;
_journal_issue 11
_journal_name_full 'Journal of natural products'
_journal_page_first 1891
_journal_page_last 1897
_journal_paper_doi 10.1021/np100552b
_journal_volume 73
_journal_year 2010
_chemical_absolute_configuration unk
_chemical_formula_moiety 'C20 H22 N2 O3'
_chemical_formula_sum 'C20 H22 N2 O3'
_chemical_formula_weight 338.40
_chemical_name_common 'Alstolucine B'
_chemical_name_systematic
; 
 ? 
;
_chemical_temperature_decomposition_gt 160
_space_group_IT_number 19
_symmetry_cell_setting orthorhombic
_symmetry_space_group_name_Hall 'P 2ac 2ab'
_symmetry_space_group_name_H-M 'P 21 21 21'
_atom_sites_solution_hydrogens geom
_atom_sites_solution_primary direct
_atom_sites_solution_secondary difmap
_audit_creation_method SHELXL-97
_cell_angle_alpha 90.00
_cell_angle_beta 90.00
_cell_angle_gamma 90.00
_cell_formula_units_Z 4
_cell_length_a 7.80370(10)
_cell_length_b 11.7086(2)
_cell_length_c 18.3534(3)
_cell_measurement_reflns_used 4999
_cell_measurement_temperature 100(2)
_cell_measurement_theta_max 30.28
_cell_measurement_theta_min 2.82
_cell_volume 1676.96(5)
_computing_cell_refinement 'SAINT (Bruker, 2007)'
_computing_data_collection 'APEX2 (Bruker, 2007)'
_computing_data_reduction 'SAINT (Bruker, 2007)'
_computing_molecular_graphics 'X-SEED (Barbour, 2001)'
_computing_publication_material
;  
SHELXL-97 (Sheldrick, 2008), enCIFer (Allen et al., 2004),
;
_computing_structure_refinement
;  
SHELXL97 (Sheldrick, 2008), Olex2 (Dolomanov & Puschmann, 2009)
;
_computing_structure_solution 'SHELXS97 (Sheldrick, 2008)'
_diffrn_ambient_temperature 100(2)
_diffrn_measured_fraction_theta_full 0.999
_diffrn_measured_fraction_theta_max 1.000
_diffrn_measurement_device_type 'Bruker APEXII CCD'
_diffrn_measurement_method '\w scan'
_diffrn_radiation_monochromator graphite
_diffrn_radiation_source 'fine-focus sealed tube'
_diffrn_radiation_type MoK\a
_diffrn_radiation_wavelength 0.71073
_diffrn_reflns_av_R_equivalents 0.0365
_diffrn_reflns_av_sigmaI/netI 0.0217
_diffrn_reflns_limit_h_max 10
_diffrn_reflns_limit_h_min -10
_diffrn_reflns_limit_k_max 15
_diffrn_reflns_limit_k_min -15
_diffrn_reflns_limit_l_max 23
_diffrn_reflns_limit_l_min -23
_diffrn_reflns_number 15918
_diffrn_reflns_theta_full 25.00
_diffrn_reflns_theta_max 27.49
_diffrn_reflns_theta_min 2.06
_exptl_absorpt_coefficient_mu 0.091
_exptl_absorpt_correction_T_max 0.7461
_exptl_absorpt_correction_T_min 0.6674
_exptl_absorpt_correction_type multi-scan
_exptl_absorpt_process_details 'SADABS (Bruker, 2006)'
_exptl_crystal_colour colorless
_exptl_crystal_density_diffrn 1.340
_exptl_crystal_density_method 'not measured'
_exptl_crystal_description block
_exptl_crystal_F_000 720
_exptl_crystal_size_max 0.55
_exptl_crystal_size_mid 0.26
_exptl_crystal_size_min 0.14
_refine_diff_density_max 0.301
_refine_diff_density_min -0.344
_refine_diff_density_rms 0.063
_refine_ls_extinction_method none
_refine_ls_goodness_of_fit_ref 1.073
_refine_ls_hydrogen_treatment constr
_refine_ls_matrix_type full
_refine_ls_number_parameters 228
_refine_ls_number_reflns 2204
_refine_ls_number_restraints 0
_refine_ls_restrained_S_all 1.073
_refine_ls_R_factor_all 0.0384
_refine_ls_R_factor_gt 0.0350
_refine_ls_shift/su_max <0.001
_refine_ls_shift/su_mean <0.001
_refine_ls_structure_factor_coef Fsqd
_refine_ls_weighting_details 'calc w=1/[\s^2^(Fo^2^)+(0.0610P)^2^+0.2692P] where P=(Fo^2^+2Fc^2^)/3'
_refine_ls_weighting_scheme calc
_refine_ls_wR_factor_gt 0.0917
_refine_ls_wR_factor_ref 0.0941
_reflns_number_gt 2069
_reflns_number_total 2204
_reflns_threshold_expression I>2\s(I)
_cod_data_source_file np100552b_si_002.cif
_cod_data_source_block tsjowl_1551_0m
_cod_depositor_comments
;
The following automatic conversions were performed:

'_chemical_melting_point' tag was changed to
'_chemical_temperature_decomposition_gt' since the value was
specified 'more than' ('>') a certain temperature. The value '>160
(dec)' was changed to '160' - it should be numeric and without a unit
designator.

'_symmetry_cell_setting' value 'Orthorhombic' changed to
'orthorhombic' according to
/home/saulius/struct/CIF-dictionaries/cif_core.dic dictionary named
'cif_core.dic' version 2.4.2 from 2011-04-26.

Automatic conversion script
Id: cif_fix_values 1715 2011-07-08 13:25:40Z adriana 
;
_cod_database_code 1502814

loop_
_symmetry_equiv_pos_as_xyz
'x, y, z'
'-x+1/2, -y, z+1/2'
'-x, y+1/2, -z+1/2'
'x+1/2, -y+1/2, -z'

loop_
_atom_site_label
_atom_site_type_symbol
_atom_site_fract_x
_atom_site_fract_y
_atom_site_fract_z
_atom_site_U_iso_or_equiv
_atom_site_adp_type
_atom_site_occupancy
_atom_site_symmetry_multiplicity
_atom_site_calc_flag
_atom_site_refinement_flags
C2 C 0.5542(2) 0.94834(16) 0.94209(10) 0.0139(4) Uani 1 1 d .
C3 C 0.2488(2) 0.94773(16) 0.99276(10) 0.0150(4) Uani 1 1 d .
H3 H 0.1994 0.9642 1.0419 0.018 Uiso 1 1 calc R
C5 C 0.1663(3) 1.11617(17) 0.93988(11) 0.0187(4) Uani 1 1 d .
H5A H 0.1120 1.1509 0.9833 0.022 Uiso 1 1 calc R
H5B H 0.1220 1.1548 0.8958 0.022 Uiso 1 1 calc R
C6 C 0.3630(3) 1.12705(16) 0.94415(11) 0.0177(4) Uani 1 1 d .
H6A H 0.3967 1.1959 0.9719 0.021 Uiso 1 1 calc R
H6B H 0.4141 1.1310 0.8948 0.021 Uiso 1 1 calc R
C7 C 0.4204(2) 1.01469(15) 0.98502(10) 0.0142(4) Uani 1 1 d .
C8 C 0.5230(2) 1.04559(16) 1.05177(10) 0.0156(4) Uani 1 1 d .
C9 C 0.4760(3) 1.08569(16) 1.11965(11) 0.0178(4) Uani 1 1 d .
H9 H 0.3584 1.0949 1.1318 0.021 Uiso 1 1 calc R
C10 C 0.6033(3) 1.11243(17) 1.17006(10) 0.0187(4) Uani 1 1 d .
H10 H 0.5722 1.1381 1.2174 0.022 Uiso 1 1 calc R
C11 C 0.7756(3) 1.10191(17) 1.15171(11) 0.0193(4) Uani 1 1 d .
H11 H 0.8608 1.1209 1.1866 0.023 Uiso 1 1 calc R
C12 C 0.8252(3) 1.06381(17) 1.08259(11) 0.0189(4) Uani 1 1 d .
H12 H 0.9428 1.0572 1.0699 0.023 Uiso 1 1 calc R
C13 C 0.6974(3) 1.03602(16) 1.03337(11) 0.0165(4) Uani 1 1 d .
C14 C 0.2747(2) 0.82008(16) 0.98593(10) 0.0151(4) Uani 1 1 d .
H14A H 0.1642 0.7800 0.9927 0.018 Uiso 1 1 calc R
H14B H 0.3554 0.7932 1.0238 0.018 Uiso 1 1 calc R
C15 C 0.3469(2) 0.79415(16) 0.91016(10) 0.0141(4) Uani 1 1 d .
H15 H 0.3672 0.7100 0.9065 0.017 Uiso 1 1 calc R
C16 C 0.5180(2) 0.85524(16) 0.90049(10) 0.0133(4) Uani 1 1 d .
C17 C 0.6546(2) 0.80151(17) 0.85908(10) 0.0145(4) Uani 1 1 d .
C18 C 0.2313(3) 0.67411(18) 0.75408(12) 0.0250(5) Uani 1 1 d .
H18A H 0.1100 0.6650 0.7415 0.038 Uiso 1 1 calc R
H18B H 0.2609 0.6215 0.7936 0.038 Uiso 1 1 calc R
H18C H 0.3020 0.6571 0.7113 0.038 Uiso 1 1 calc R
C19 C 0.2637(2) 0.79530(17) 0.77835(10) 0.0169(4) Uani 1 1 d .
C20 C 0.2057(2) 0.82735(17) 0.85472(10) 0.0156(4) Uani 1 1 d .
H20 H 0.0988 0.7841 0.8666 0.019 Uiso 1 1 calc R
C21 C 0.1695(2) 0.95470(17) 0.86114(10) 0.0160(4) Uani 1 1 d .
H21A H 0.2704 0.9975 0.8432 0.019 Uiso 1 1 calc R
H21B H 0.0713 0.9741 0.8293 0.019 Uiso 1 1 calc R
C22 C 0.7339(3) 0.63995(17) 0.78928(11) 0.0230(4) Uani 1 1 d .
H22A H 0.8378 0.6304 0.8186 0.035 Uiso 1 1 calc R
H22B H 0.7610 0.6842 0.7454 0.035 Uiso 1 1 calc R
H22C H 0.6897 0.5648 0.7752 0.035 Uiso 1 1 calc R
N1 N 0.7125(2) 0.99091(14) 0.96223(9) 0.0167(3) Uani 1 1 d .
H1 H 0.8061 0.9901 0.9355 0.020 Uiso 1 1 calc R
N4 N 0.1302(2) 0.99278(15) 0.93691(9) 0.0170(4) Uani 1 1 d .
O17 O 0.79763(17) 0.84035(12) 0.84969(7) 0.0180(3) Uani 1 1 d .
O19 O 0.33618(19) 0.86323(12) 0.73869(7) 0.0211(3) Uani 1 1 d .
O22 O 0.60591(18) 0.69968(11) 0.83143(7) 0.0187(3) Uani 1 1 d .

loop_
_atom_site_aniso_label
_atom_site_aniso_U_11
_atom_site_aniso_U_22
_atom_site_aniso_U_33
_atom_site_aniso_U_23
_atom_site_aniso_U_13
_atom_site_aniso_U_12
C2 0.0128(8) 0.0145(8) 0.0144(8) 0.0050(7) 0.0025(7) 0.0005(7)
C3 0.0120(8) 0.0170(9) 0.0161(8) 0.0006(7) 0.0018(7) 0.0006(7)
C5 0.0183(9) 0.0181(9) 0.0196(9) 0.0005(8) 0.0017(8) 0.0036(8)
C6 0.0195(10) 0.0138(8) 0.0198(9) 0.0023(7) 0.0019(7) 0.0019(7)
C7 0.0146(9) 0.0132(8) 0.0149(8) -0.0002(7) 0.0019(7) 0.0012(7)
C8 0.0140(9) 0.0138(8) 0.0190(9) 0.0004(7) 0.0002(7) -0.0004(7)
C9 0.0171(9) 0.0167(9) 0.0195(9) 0.0006(7) 0.0036(7) -0.0001(7)
C10 0.0254(10) 0.0157(8) 0.0150(8) -0.0016(7) 0.0014(8) -0.0001(8)
C11 0.0202(9) 0.0163(9) 0.0213(9) 0.0007(8) -0.0040(8) -0.0016(8)
C12 0.0155(9) 0.0171(9) 0.0240(10) -0.0013(8) 0.0024(8) -0.0016(8)
C13 0.0168(9) 0.0135(8) 0.0192(9) 0.0004(7) 0.0034(8) 0.0001(7)
C14 0.0130(8) 0.0156(9) 0.0167(8) 0.0049(7) 0.0016(7) -0.0008(7)
C15 0.0128(9) 0.0139(8) 0.0157(9) 0.0028(7) 0.0008(7) 0.0005(7)
C16 0.0128(8) 0.0140(8) 0.0129(8) 0.0028(7) -0.0004(7) 0.0005(7)
C17 0.0154(9) 0.0155(8) 0.0127(8) 0.0016(7) -0.0028(7) 0.0022(7)
C18 0.0267(11) 0.0211(10) 0.0273(11) -0.0059(8) -0.0012(9) -0.0029(9)
C19 0.0138(8) 0.0190(9) 0.0181(9) 0.0014(7) -0.0041(7) 0.0017(8)
C20 0.0114(8) 0.0184(9) 0.0169(8) 0.0022(7) 0.0011(7) -0.0011(7)
C21 0.0134(8) 0.0185(9) 0.0162(8) 0.0026(7) -0.0004(7) 0.0015(8)
C22 0.0291(11) 0.0169(9) 0.0230(9) -0.0041(8) 0.0084(9) 0.0036(8)
N1 0.0131(8) 0.0193(8) 0.0178(8) -0.0033(6) 0.0026(6) -0.0020(6)
N4 0.0139(8) 0.0187(8) 0.0184(8) 0.0009(7) 0.0009(6) 0.0038(6)
O17 0.0141(6) 0.0208(7) 0.0190(6) -0.0014(6) 0.0026(5) 0.0013(6)
O19 0.0222(7) 0.0223(7) 0.0186(7) 0.0032(6) 0.0003(6) 0.0015(6)
O22 0.0188(6) 0.0150(6) 0.0222(7) -0.0037(6) 0.0036(6) 0.0015(6)

loop_
_atom_type_symbol
_atom_type_description
_atom_type_scat_dispersion_real
_atom_type_scat_dispersion_imag
_atom_type_scat_source
C C 0.0033 0.0000 'International Tables Vol C Tables 4.2.6.8 and 6.1.1.4'
H H 0.0000 0.0000 'International Tables Vol C Tables 4.2.6.8 and 6.1.1.4'
N N 0.0061 0.0000 'International Tables Vol C Tables 4.2.6.8 and 6.1.1.4'
O O 0.0106 0.0000 'International Tables Vol C Tables 4.2.6.8 and 6.1.1.4'

loop_
_geom_angle_atom_site_label_1
_geom_angle_atom_site_label_2
_geom_angle_atom_site_label_3
_geom_angle
C16 C2 N1 128.65(17)
C16 C2 C7 123.87(16)
N1 C2 C7 106.89(15)
N4 C3 C14 112.26(16)
N4 C3 C7 107.18(15)
C14 C3 C7 111.97(15)
N4 C3 H3 108.4
C14 C3 H3 108.4
C7 C3 H3 108.4
N4 C5 C6 105.86(16)
N4 C5 H5A 110.6
C6 C5 H5A 110.6
N4 C5 H5B 110.6
C6 C5 H5B 110.6
H5A C5 H5B 108.7
C5 C6 C7 103.76(16)
C5 C6 H6A 111.0
C7 C6 H6A 111.0
C5 C6 H6B 111.0
C7 C6 H6B 111.0
H6A C6 H6B 109.0
C8 C7 C2 100.32(15)
C8 C7 C3 120.20(15)
C2 C7 C3 112.34(15)
C8 C7 C6 109.68(15)
C2 C7 C6 111.98(15)
C3 C7 C6 102.60(15)
C9 C8 C13 120.05(19)
C9 C8 C7 132.34(18)
C13 C8 C7 107.43(16)
C8 C9 C10 119.07(19)
C8 C9 H9 120.5
C10 C9 H9 120.5
C11 C10 C9 120.55(18)
C11 C10 H10 119.7
C9 C10 H10 119.7
C10 C11 C12 121.01(18)
C10 C11 H11 119.5
C12 C11 H11 119.5
C13 C12 C11 117.83(18)
C13 C12 H12 121.1
C11 C12 H12 121.1
C12 C13 C8 121.45(18)
C12 C13 N1 129.06(18)
C8 C13 N1 109.42(17)
C3 C14 C15 108.68(15)
C3 C14 H14A 110.0
C15 C14 H14A 110.0
C3 C14 H14B 110.0
C15 C14 H14B 110.0
H14A C14 H14B 108.3
C16 C15 C14 109.56(15)
C16 C15 C20 115.36(15)
C14 C15 C20 106.58(15)
C16 C15 H15 108.4
C14 C15 H15 108.4
C20 C15 H15 108.4
C2 C16 C17 119.22(16)
C2 C16 C15 119.50(16)
C17 C16 C15 120.02(16)
O17 C17 O22 122.30(17)
O17 C17 C16 125.81(18)
O22 C17 C16 111.89(16)
C19 C18 H18A 109.5
C19 C18 H18B 109.5
H18A C18 H18B 109.5
C19 C18 H18C 109.5
H18A C18 H18C 109.5
H18B C18 H18C 109.5
O19 C19 C18 121.04(18)
O19 C19 C20 121.88(18)
C18 C19 C20 117.06(17)
C19 C20 C21 111.62(16)
C19 C20 C15 109.41(15)
C21 C20 C15 109.09(16)
C19 C20 H20 108.9
C21 C20 H20 108.9
C15 C20 H20 108.9
N4 C21 C20 113.77(16)
N4 C21 H21A 108.8
C20 C21 H21A 108.8
N4 C21 H21B 108.8
C20 C21 H21B 108.8
H21A C21 H21B 107.7
O22 C22 H22A 109.5
O22 C22 H22B 109.5
H22A C22 H22B 109.5
O22 C22 H22C 109.5
H22A C22 H22C 109.5
H22B C22 H22C 109.5
C2 N1 C13 107.87(16)
C2 N1 H1 126.1
C13 N1 H1 126.1
C5 N4 C3 101.80(15)
C5 N4 C21 106.76(15)
C3 N4 C21 114.27(15)
C17 O22 C22 115.76(16)

loop_
_geom_bond_atom_site_label_1
_geom_bond_atom_site_label_2
_geom_bond_distance
C2 C16 1.361(3)
C2 N1 1.383(2)
C2 C7 1.521(3)
C3 N4 1.478(2)
C3 C14 1.513(3)
C3 C7 1.559(3)
C3 H3 1.0000
C5 N4 1.473(3)
C5 C6 1.542(3)
C5 H5A 0.9900
C5 H5B 0.9900
C6 C7 1.579(3)
C6 H6A 0.9900
C6 H6B 0.9900
C7 C8 1.507(3)
C8 C9 1.381(3)
C8 C13 1.406(3)
C9 C10 1.393(3)
C9 H9 0.9500
C10 C11 1.391(3)
C10 H10 0.9500
C11 C12 1.399(3)
C11 H11 0.9500
C12 C13 1.385(3)
C12 H12 0.9500
C13 N1 1.413(3)
C14 C15 1.531(3)
C14 H14A 0.9900
C14 H14B 0.9900
C15 C16 1.525(2)
C15 C20 1.549(3)
C15 H15 1.0000
C16 C17 1.452(3)
C17 O17 1.218(2)
C17 O22 1.350(2)
C18 C19 1.508(3)
C18 H18A 0.9800
C18 H18B 0.9800
C18 H18C 0.9800
C19 O19 1.218(2)
C19 C20 1.520(3)
C20 C21 1.522(3)
C20 H20 1.0000
C21 N4 1.492(2)
C21 H21A 0.9900
C21 H21B 0.9900
C22 O22 1.444(2)
C22 H22A 0.9800
C22 H22B 0.9800
C22 H22C 0.9800
N1 H1 0.8800

loop_
_geom_torsion_atom_site_label_1
_geom_torsion_atom_site_label_2
_geom_torsion_atom_site_label_3
_geom_torsion_atom_site_label_4
_geom_torsion
N4 C5 C6 C7 -29.9(2)
C16 C2 C7 C8 143.76(18)
N1 C2 C7 C8 -28.10(18)
C16 C2 C7 C3 14.9(3)
N1 C2 C7 C3 -156.98(15)
C16 C2 C7 C6 -100.0(2)
N1 C2 C7 C6 88.17(19)
N4 C3 C7 C8 143.26(16)
C14 C3 C7 C8 -93.2(2)
N4 C3 C7 C2 -99.14(17)
C14 C3 C7 C2 24.4(2)
N4 C3 C7 C6 21.29(18)
C14 C3 C7 C6 144.81(16)
C5 C6 C7 C8 -123.86(17)
C5 C6 C7 C2 125.68(17)
C5 C6 C7 C3 5.01(19)
C2 C7 C8 C9 -165.1(2)
C3 C7 C8 C9 -41.5(3)
C6 C7 C8 C9 77.0(3)
C2 C7 C8 C13 19.90(19)
C3 C7 C8 C13 143.48(17)
C6 C7 C8 C13 -98.08(18)
C13 C8 C9 C10 -2.2(3)
C7 C8 C9 C10 -176.76(19)
C8 C9 C10 C11 1.7(3)
C9 C10 C11 C12 -0.3(3)
C10 C11 C12 C13 -0.6(3)
C11 C12 C13 C8 0.0(3)
C11 C12 C13 N1 -176.69(19)
C9 C8 C13 C12 1.4(3)
C7 C8 C13 C12 177.13(17)
C9 C8 C13 N1 178.68(16)
C7 C8 C13 N1 -5.6(2)
N4 C3 C14 C15 59.10(19)
C7 C3 C14 C15 -61.5(2)
C3 C14 C15 C16 60.20(19)
C3 C14 C15 C20 -65.26(19)
N1 C2 C16 C17 -12.8(3)
C7 C2 C16 C17 177.19(16)
N1 C2 C16 C15 154.36(18)
C7 C2 C16 C15 -15.7(3)
C14 C15 C16 C2 -22.6(2)
C20 C15 C16 C2 97.6(2)
C14 C15 C16 C17 144.45(17)
C20 C15 C16 C17 -95.32(19)
C2 C16 C17 O17 -10.5(3)
C15 C16 C17 O17 -177.58(17)
C2 C16 C17 O22 168.94(16)
C15 C16 C17 O22 1.9(2)
O19 C19 C20 C21 27.2(2)
C18 C19 C20 C21 -154.23(17)
O19 C19 C20 C15 -93.6(2)
C18 C19 C20 C15 84.9(2)
C16 C15 C20 C19 62.4(2)
C14 C15 C20 C19 -175.71(15)
C16 C15 C20 C21 -59.9(2)
C14 C15 C20 C21 61.92(18)
C19 C20 C21 N4 -173.84(15)
C15 C20 C21 N4 -52.8(2)
C16 C2 N1 C13 -144.98(19)
C7 C2 N1 C13 26.4(2)
C12 C13 N1 C2 163.8(2)
C8 C13 N1 C2 -13.3(2)
C6 C5 N4 C3 43.36(19)
C6 C5 N4 C21 -76.74(19)
C14 C3 N4 C5 -163.50(15)
C7 C3 N4 C5 -40.16(18)
C14 C3 N4 C21 -48.8(2)
C7 C3 N4 C21 74.51(19)
C20 C21 N4 C5 157.89(16)
C20 C21 N4 C3 46.2(2)
O17 C17 O22 C22 -0.6(3)
C16 C17 O22 C22 179.96(16)
